data_2003735
loop_
_publ_author_name
'Thu\'ery, P.'
'Keller, N.'
'Lance, M.'
'Vigner, J.-D.'
'Nierlich, M.'

_publ_section_title
;
 Bis(<i>N</i>,<i>N</i>-dimethylformamide)(\m-sulfato)dioxouranium(VI)
;
_journal_issue 8
_journal_name_full 'Acta Crystallographica Section C'
_journal_page_first 1526
_journal_page_last 1529
_journal_paper_doi 10.1107/S0108270194014411
_journal_volume 51
_journal_year 1995
_chemical_compound_source 'see text'
_chemical_formula_moiety 'C6 H14 N2 O8 S1 U1'
_chemical_formula_sum 'C6 H14 N2 O8 S U'
_chemical_formula_weight 512.3
_space_group_IT_number 14
_symmetry_cell_setting monoclinic
_symmetry_space_group_name_Hall '-P 2yab'
_symmetry_space_group_name_H-M 'P 1 21/a 1'
_atom_type_scat_source IntTabIV
_cell_angle_alpha 90
_cell_angle_beta 97.21(3)
_cell_angle_gamma 90
_cell_formula_units_Z 4
_cell_length_a 12.328(4)
_cell_length_b 8.596(4)
_cell_length_c 13.294(5)
_cell_measurement_reflns_used 25
_cell_measurement_temperature 295
_cell_measurement_theta_max 12
_cell_measurement_theta_min 8
_cell_volume 1397.6(10)
_computing_cell_refinement 'Enraf-Nonius CAD4 Software'
_computing_data_collection 'Enraf-Nonius CAD4 Software'
_computing_data_reduction 'MolEN (Fair, 1990)'
_computing_molecular_graphics 'ORTEP (Johnson, 1976)'
_computing_publication_material MolEN
_computing_structure_refinement MolEN
_computing_structure_solution 'SHELXS86 (Sheldrick, 1985)'
_diffrn_measurement_device 'Enraf-Nonius CAD4'
_diffrn_measurement_method \w/2\q
_diffrn_radiation_type MoK\a
_diffrn_radiation_wavelength 0.71073
_diffrn_reflns_av_R_equivalents 0.018
_diffrn_reflns_limit_h_max 13
_diffrn_reflns_limit_h_min 0
_diffrn_reflns_limit_k_max 9
_diffrn_reflns_limit_k_min 0
_diffrn_reflns_limit_l_max 14
_diffrn_reflns_limit_l_min -14
_diffrn_reflns_number 2216
_diffrn_reflns_theta_max 23
_diffrn_standards_decay_% '-7.7% in 30h'
_diffrn_standards_interval_time 60
_diffrn_standards_number 3
_exptl_absorpt_coefficient_mu 11.2
_exptl_absorpt_correction_T_max 1.00
_exptl_absorpt_correction_T_min 0.28
_exptl_absorpt_correction_type 'empirical, \y scans (North, Phillips & Mathews, 1968).'
_exptl_crystal_colour yellow
_exptl_crystal_density_diffrn 2.43
_exptl_crystal_description platelet
_exptl_crystal_size_max 0.50
_exptl_crystal_size_mid 0.40
_exptl_crystal_size_min 0.20
_refine_diff_density_max 1.40
_refine_diff_density_min -1.00
_refine_ls_extinction_method none
_refine_ls_goodness_of_fit_obs 1.2
_refine_ls_hydrogen_treatment 'H atoms not included'
_refine_ls_number_parameters 160
_refine_ls_number_reflns 1345
_refine_ls_R_factor_obs 0.035
_refine_ls_shift/esd_max 0.01
_refine_ls_structure_factor_coef F
_refine_ls_weighting_details w=1/\s^2^(F)
_refine_ls_weighting_scheme calc
_refine_ls_wR_factor_obs 0.043
_reflns_number_observed 1345
_reflns_number_total 1945
_reflns_observed_criterion >3\s(I)
_cod_data_source_file ab1210.cif
_cod_data_source_block ab1210a
_cod_depositor_comments
;
The following automatic conversions were performed:

'_refine_ls_weighting_scheme' value 'w=1/\s^2^(F)' was changed to
'calc'. New tag '_refine_ls_weighting_details' was created. The value
of the new tag was set to 'w=1/\s^2^(F)'.

Automatic conversion script
Id: cif_fix_values 3143 2015-03-26 13:38:13Z robertas 
;
_cod_original_cell_volume 1398.0(10)
_cod_original_sg_symbol_H-M 'P 21/a'
_cod_original_formula_sum 'C6 H14 N2 O8 S1 U1'
_cod_database_code 2003735

loop_
_symmetry_equiv_pos_as_xyz
x,y,z
1/2+x,1/2-y,z
-x,-y,-z
1/2-x,1/2+y,-z

loop_
_atom_site_label
_atom_site_fract_x
_atom_site_fract_y
_atom_site_fract_z
_atom_site_B_iso_or_equiv
U .34102(4) .23333(7) .22577(5) 3.15(1)
S .1219(3) .3690(6) .2683(4) 4.2(1)
O(1) .2880(9) .155(2) .108(1) 5.3(3)
O(2) .3953(9) .309(2) .345(1) 6.1(4)
O(3) .335(1) -.017(2) .290(1) 5.9(3)
O(4) .416(1) .446(2) .145(1) 6.4(4)
O(5) .1657(9) .210(1) .2910(9) 4.4(3)
O(6) .2032(9) .440(1) .207(1) 5.3(3)
O(7) .5150(9) .141(1) .1998(9) 4.6(3)
O(8) .110(1) .451(2) .360(1) 7.1(4)
N(1) .342(1) -.212(2) .401(1) 4.4(3)
N(2) .480(1) .671(2) .100(1) 6.4(4)
C(1) .386(2) -.119(3) .343(2) 7.7(7)
C(2) .408(3) -.341(2) .456(2) 10.0(9)
C(3) .228(2) -.196(4) .423(2) 10(1)
C(4A) .395(2) .576(4) .110(2) 5.2(7)
C(4B) .503(5) .521(7) .139(4) 5(1)
C(5A) .445(3) .823(5) .043(3) 7.7(9)
C(5B) .411(6) .784(9) .053(5) 7(2)
C(6A) .588(3) .651(4) .125(3) 7.0(9)
C(6B) .618(6) .729(9) .110(5) 7(2)

loop_
_geom_angle_atom_site_label_1
_geom_angle_atom_site_label_2
_geom_angle_atom_site_label_3
_geom_angle_site_symmetry_1
_geom_angle_site_symmetry_3
_geom_angle
_geom_angle_publ_flag
O(1) U O(2) . . 179.0(7) yes
O(1) U O(4) . . 90.7(6) yes
O(1) U O(6) . . 90.7(5) yes
O(2) U O(3) . . 91.9(7) yes
O(2) U O(5) . . 88.0(5) yes
O(2) U O(7) . . 90.3(5) yes
O(7) U O(4) . . 77.2(5) yes
O(6) U O(5) . . 57.4(4) yes
O(1) U O(3) . . 87.2(6) yes
O(1) U O(5) . . 92.3(5) yes
O(1) U O(7) . . 89.0(5) yes
O(2) U O(4) . . 89.9(7) yes
O(2) U O(6) . . 90.3(6) yes
O(3) U O(7) . . 79.2(5) yes
O(4) U O(6) . . 72.5(4) yes
O(5) U O(3) . . 73.8(4) yes
O(5) S O(6) . . 103.7(7) yes
O(5) S O(8) . . 110.6(9) yes
O(6) S O(8) . . 114.3(9) yes
O(5) S O(7) . 2_455 109.8(7) yes
O(6) S O(7) . 2_455 106.8(8) yes
O(7) S O(8) 2_455 . 111.3(8) yes
O(3) C(1) N(1) . . 124(2) yes
C(1) N(1) C(3) . . 123(2) yes
O(4) C(4A) N(2) . . 118(3) yes
C(4A) N(2) C(5A) . . 113(3) yes
C(4A) N(2) C(6A) . . 131(3) yes
C(5A) N(2) C(6A) . . 116(3) yes
C(1) N(1) C(2) . . 121(2) yes
C(2) N(1) C(3) . . 116(2) yes
O(4) C(4B) N(2) . . 111(5) yes
C(4B) N(2) C(5B) . . 153(5) yes
C(4B) N(2) C(6B) . . 94(4) yes
C(5B) N(2) C(6B) . . 112(5) yes

loop_
_geom_bond_atom_site_label_1
_geom_bond_atom_site_label_2
_geom_bond_site_symmetry_2
_geom_bond_distance
_geom_bond_publ_flag
U O(1) . 1.760(10) yes
U O(3) . 2.320(10) yes
U O(5) . 2.440(10) yes
U O(7) . 2.350(10) yes
U O(2) . 1.760(10) yes
U O(4) . 2.370(10) yes
U O(6) . 2.450(10) yes
S O(5) . 1.490(10) yes
S O(7) 2_455 1.510(10) yes
S O(6) . 1.500(10) yes
S O(8) . 1.43(2) yes
O(3) C(1) . 1.24(3) yes
N(1) C(2) . 1.51(3) yes
O(4) C(4A) . 1.22(3) yes
C(4A) N(2) . 1.34(3) yes
N(2) C(5A) . 1.54(6) yes
N(2) C(6A) . 1.35(4) yes
C(1) N(1) . 1.27(3) yes
N(1) C(3) . 1.48(3) yes
O(4) C(4B) . 1.26(6) yes
C(4B) N(2) . 1.41(6) yes
N(2) C(5B) . 1.40(10) yes
N(2) C(6B) . 1.76(8) yes
